data_4323641
loop_
_publ_author_name
'Jos\'e Vicente'
'Mar\'ia-Teresa Chicote'
'Mar\'ia-Cristina Lagunas'
'Peter G. Jones'
'Birte Ahrens'

_publ_section_title
;
 Restricted Rotation around the P-C Bond in Metalated Phosphonium Salts: A
 Variable-Temperature 1H NMR Study. X-ray Crystal Structures of
 [{AuP(C6H11)3}2{\m-C(PTo3)(py-2)}]ClO4 and
 [(AuPPh3)2{\m-{C(PPh3)(py-2)}(AuPPh3)}](CF3SO3)2
;
_journal_name_full 'Inorganic Chemistry'
_journal_page_first 4938
_journal_page_last 4944
_journal_paper_doi 10.1021/ic970367d
_journal_volume 36
_journal_year 1997
_chemical_formula_sum 'C63 H94 Au2 Cl N O4 P3'
_chemical_formula_weight 1451.68
_chemical_name_systematic
;
 ?
;
_space_group_IT_number 14
_symmetry_cell_setting monoclinic
_symmetry_space_group_name_Hall '-P 2yn'
_symmetry_space_group_name_H-M 'P 1 21/n 1'
_atom_sites_solution_hydrogens geom
_atom_sites_solution_primary Patterson
_atom_sites_solution_secondary difmap
_audit_creation_method SHELXL
_cell_angle_alpha 90.00
_cell_angle_beta 111.00(2)
_cell_angle_gamma 90.00
_cell_formula_units_Z 4
_cell_length_a 14.056(3)
_cell_length_b 24.556(4)
_cell_length_c 19.110(3)
_cell_measurement_reflns_used 62
_cell_measurement_temperature 143(2)
_cell_measurement_theta_max 11.5
_cell_measurement_theta_min 10
_cell_volume 6158(2)
_computing_cell_refinement 'Stoe DIF4'
_computing_data_collection 'Stoe DIF4'
_computing_data_reduction 'Stoe REDU4'
_computing_molecular_graphics 'Siemens XP'
_computing_publication_material SHELXL-93
_computing_structure_refinement 'SHELXL-93 (Sheldrick, 1993)'
_computing_structure_solution 'SHELXS-86 (Sheldrick, 1990)'
_diffrn_ambient_temperature 143(2)
_diffrn_measurement_device 'Stoe STADI-4'
_diffrn_measurement_method \w/\q-scans
_diffrn_radiation_monochromator graphite
_diffrn_radiation_source 'fine-focus sealed tube'
_diffrn_radiation_type MoK\a
_diffrn_radiation_wavelength 0.71073
_diffrn_reflns_av_R_equivalents 0.0310
_diffrn_reflns_av_sigmaI/netI 0.0548
_diffrn_reflns_limit_h_max 4
_diffrn_reflns_limit_h_min -16
_diffrn_reflns_limit_k_max 29
_diffrn_reflns_limit_k_min 0
_diffrn_reflns_limit_l_max 22
_diffrn_reflns_limit_l_min -22
_diffrn_reflns_number 14595
_diffrn_reflns_theta_max 25.03
_diffrn_reflns_theta_min 3.01
_diffrn_standards_decay_% 0
_diffrn_standards_interval_time 60
_diffrn_standards_number 3
_exptl_absorpt_coefficient_mu 4.926
_exptl_absorpt_correction_T_max 0.946
_exptl_absorpt_correction_T_min 0.661
_exptl_absorpt_correction_type psi-scans
_exptl_crystal_colour colourless
_exptl_crystal_density_diffrn 1.566
_exptl_crystal_description prism
_exptl_crystal_F_000 2924
_exptl_crystal_size_max 0.50
_exptl_crystal_size_mid 0.40
_exptl_crystal_size_min 0.40
_refine_diff_density_max 0.958
_refine_diff_density_min -1.149
_refine_diff_density_rms 0.142
_refine_ls_extinction_method none
_refine_ls_goodness_of_fit_all 1.065
_refine_ls_goodness_of_fit_obs 1.069
_refine_ls_hydrogen_treatment 'rigid methyl, others riding'
_refine_ls_matrix_type full
_refine_ls_number_parameters 649
_refine_ls_number_reflns 10809
_refine_ls_number_restraints 849
_refine_ls_restrained_S_all 1.087
_refine_ls_restrained_S_obs 1.048
_refine_ls_R_factor_all 0.0650
_refine_ls_R_factor_obs 0.0422
_refine_ls_shift/esd_max -0.060
_refine_ls_shift/esd_mean 0.001
_refine_ls_structure_factor_coef Fsqd
_refine_ls_weighting_details 'w=1/[\s^2^(Fo^2^)+(0.0177P)^2^+36.4533P] where P=(Fo^2^+2Fc^2^)/3'
_refine_ls_weighting_scheme calc
_refine_ls_wR_factor_all 0.0943
_refine_ls_wR_factor_obs 0.0789
_reflns_number_observed 8254
_reflns_number_total 10844
_reflns_observed_criterion >2sigma(I)
_cod_data_source_file ic970367d_1.cif
_cod_data_source_block cycau
_cod_depositor_comments
;
The following automatic conversions were performed:

'_geom_bond_publ_flag' value 'Y' changed to 'y' according to the
built-in table from CIF Core dictionary named 'cif_core.dic' version
2.4.1 from 2010-06-29 (18 times).

'_geom_angle_publ_flag' value 'Y'
changed to 'y' according to the built-in table from CIF Core
dictionary named 'cif_core.dic' version 2.4.1 from 2010-06-29 (36
times).

Automatic conversion script
Id: cif_fix_values 1715 2011-07-08 13:25:40Z adriana 

The following automatic conversions were performed:

'_refine_ls_weighting_scheme' value 'calc
w=1/[\s^2^(Fo^2^)+(0.0177P)^2^+36.4533P] where P=(Fo^2^+2Fc^2^)/3'
was changed to 'calc'. New tag '_refine_ls_weighting_details' was
created. The value of the new tag was set to
'w=1/[\s^2^(Fo^2^)+(0.0177P)^2^+36.4533P] where P=(Fo^2^+2Fc^2^)/3'.

Automatic conversion script
Id: cif_fix_values 3143 2015-03-26 13:38:13Z robertas 
;
_cod_original_cell_volume 6157.9(19)
_cod_database_code 4323641

loop_
_symmetry_equiv_pos_as_xyz
'x, y, z'
'-x+1/2, y+1/2, -z+1/2'
'-x, -y, -z'
'x-1/2, -y-1/2, z-1/2'

loop_
_atom_site_aniso_label
_atom_site_aniso_U_11
_atom_site_aniso_U_22
_atom_site_aniso_U_33
_atom_site_aniso_U_23
_atom_site_aniso_U_13
_atom_site_aniso_U_12
Au1 0.01638(15) 0.02079(14) 0.01417(13) 0.00415(11) 0.00294(11) 0.00354(13)
Au2 0.0184(2) 0.02400(15) 0.02081(14) -0.00002(12) 0.00648(12) -0.00096(13)
P1 0.0218(11) 0.0215(9) 0.0160(9) 0.0043(7) 0.0038(8) 0.0056(8)
P2 0.0235(11) 0.0294(10) 0.0252(10) 0.0004(8) 0.0097(9) -0.0023(9)
P3 0.0153(10) 0.0169(9) 0.0138(8) 0.0013(7) 0.0028(7) 0.0009(8)
N 0.022(3) 0.018(3) 0.020(3) 0.003(2) 0.005(3) 0.002(3)
C1 0.010(3) 0.018(3) 0.020(3) -0.003(3) 0.008(3) -0.001(3)
C2 0.014(4) 0.022(3) 0.018(3) -0.002(3) -0.002(3) 0.005(3)
C3 0.036(5) 0.020(4) 0.027(4) 0.003(3) 0.002(4) 0.002(4)
C4 0.035(5) 0.023(4) 0.035(4) -0.013(4) 0.001(4) 0.007(4)
C5 0.041(5) 0.031(4) 0.028(4) -0.005(4) 0.011(4) 0.007(4)
C6 0.029(5) 0.032(4) 0.021(4) -0.005(3) 0.011(3) -0.001(4)
C21 0.019(4) 0.022(4) 0.027(4) 0.003(3) 0.001(3) 0.010(3)
C22 0.023(4) 0.039(4) 0.043(5) 0.002(4) 0.009(4) 0.007(4)
C23 0.033(5) 0.038(5) 0.066(6) 0.002(5) 0.004(5) -0.011(4)
C24 0.038(5) 0.033(5) 0.056(5) -0.011(4) -0.007(5) -0.002(4)
C25 0.044(5) 0.034(4) 0.042(5) -0.013(4) -0.003(4) 0.011(4)
C26 0.029(4) 0.037(4) 0.035(4) -0.011(4) 0.008(4) -0.003(4)
C31 0.022(4) 0.019(3) 0.022(4) 0.004(3) 0.000(3) 0.003(3)
C32 0.036(4) 0.021(4) 0.035(4) 0.011(3) 0.006(4) 0.003(4)
C33 0.033(4) 0.021(4) 0.039(4) 0.004(3) 0.010(4) -0.001(4)
C34 0.028(4) 0.032(4) 0.035(4) -0.001(4) 0.007(3) -0.006(4)
C35 0.019(4) 0.023(4) 0.052(5) 0.008(4) -0.010(4) 0.007(4)
C36 0.027(4) 0.025(4) 0.038(4) 0.013(4) -0.003(4) -0.006(4)
C41 0.026(4) 0.042(4) 0.033(4) 0.003(4) 0.013(4) -0.007(4)
C42 0.034(5) 0.044(5) 0.043(5) 0.009(4) 0.006(4) -0.001(4)
C43 0.051(5) 0.056(6) 0.041(5) 0.019(5) 0.000(5) 0.015(5)
C44 0.038(5) 0.075(7) 0.050(6) -0.004(5) -0.005(5) 0.011(6)
C45 0.027(5) 0.087(7) 0.050(6) 0.002(6) 0.002(4) 0.002(5)
C46 0.020(4) 0.067(6) 0.045(5) 0.000(5) 0.008(4) -0.002(5)
C51 0.031(5) 0.039(4) 0.043(5) 0.002(4) 0.001(4) -0.001(4)
C52 0.045(6) 0.039(4) 0.083(6) -0.009(5) 0.048(5) -0.008(5)
C53 0.047(6) 0.041(5) 0.089(7) -0.024(5) 0.021(6) -0.006(5)
C54 0.051(6) 0.033(4) 0.051(5) -0.004(4) 0.005(5) -0.012(5)
C55 0.103(8) 0.040(5) 0.054(6) -0.001(5) 0.041(6) -0.019(6)
C56 0.063(6) 0.042(5) 0.050(5) -0.006(4) 0.034(5) -0.016(5)
C61 0.016(4) 0.050(4) 0.030(4) 0.000(4) 0.008(3) -0.005(4)
C62 0.044(6) 0.058(5) 0.045(4) -0.015(5) 0.023(5) -0.003(5)
C63 0.062(7) 0.085(7) 0.051(5) -0.035(6) 0.031(5) -0.023(6)
C64 0.071(8) 0.117(7) 0.041(5) -0.032(6) 0.028(5) -0.016(8)
C65 0.081(9) 0.115(7) 0.025(4) 0.001(6) 0.016(5) -0.013(8)
C66 0.045(6) 0.067(6) 0.034(4) 0.004(5) 0.010(4) -0.008(5)
C81 0.017(4) 0.023(4) 0.022(4) -0.002(3) 0.006(3) -0.001(3)
C82 0.025(4) 0.038(4) 0.022(4) 0.011(3) 0.005(3) 0.000(4)
C83 0.020(4) 0.040(4) 0.030(4) 0.002(4) 0.000(3) 0.001(4)
C84 0.025(4) 0.031(4) 0.034(4) -0.011(4) 0.016(3) -0.008(4)
C85 0.035(4) 0.026(4) 0.044(5) 0.009(4) 0.020(4) -0.004(4)
C86 0.025(4) 0.027(4) 0.031(4) 0.010(3) 0.012(3) -0.001(4)
C87 0.024(4) 0.049(5) 0.069(6) -0.009(5) 0.017(5) -0.015(4)
C91 0.025(4) 0.012(3) 0.016(3) 0.003(3) 0.004(3) -0.001(3)
C92 0.024(4) 0.028(4) 0.021(3) -0.001(3) 0.006(3) 0.002(3)
C93 0.041(4) 0.035(4) 0.015(3) 0.002(3) 0.013(3) 0.002(4)
C94 0.032(4) 0.019(4) 0.017(3) 0.005(3) 0.003(3) 0.002(3)
C95 0.019(4) 0.016(3) 0.024(3) 0.000(3) 0.004(3) 0.002(3)
C96 0.022(4) 0.019(3) 0.018(3) 0.002(3) 0.005(3) -0.002(3)
C97 0.044(5) 0.037(5) 0.018(4) 0.002(3) 0.001(4) 0.001(4)
Cl 0.0470(14) 0.0361(11) 0.0408(12) -0.0020(9) 0.0216(11) -0.0051(11)
O1 0.055(5) 0.110(7) 0.071(5) -0.004(5) 0.031(4) -0.036(5)
O2 0.066(5) 0.053(4) 0.050(4) -0.014(3) 0.029(4) -0.008(4)
O3 0.123(7) 0.045(4) 0.053(4) 0.010(4) 0.033(5) 0.035(5)
O4 0.046(4) 0.053(4) 0.052(4) 0.020(3) 0.026(3) 0.002(3)

loop_
_atom_site_label
_atom_site_type_symbol
_atom_site_fract_x
_atom_site_fract_y
_atom_site_fract_z
_atom_site_U_iso_or_equiv
_atom_site_thermal_displace_type
_atom_site_occupancy
_atom_site_calc_flag
_atom_site_refinement_flags
_atom_site_disorder_group
Au1 Au 0.65113(2) 0.133690(11) 0.289892(13) 0.01781(8) Uani 1 d . .
Au2 Au 0.43653(2) 0.131294(12) 0.183085(14) 0.02124(8) Uani 1 d . .
P1 P 0.74287(15) 0.08664(7) 0.39511(10) 0.0206(4) Uani 1 d . .
P2 P 0.2933(2) 0.08760(8) 0.18282(11) 0.0257(4) Uani 1 d . .
P3 P 0.61526(14) 0.16979(7) 0.12195(9) 0.0160(4) Uani 1 d . .
N N 0.5649(5) 0.2743(2) 0.1640(3) 0.0210(13) Uani 1 d DU .
C1 C 0.5658(5) 0.1780(3) 0.1940(4) 0.0151(14) Uani 1 d U .
C2 C 0.5496(5) 0.2360(3) 0.2099(4) 0.0198(15) Uani 1 d DU .
C3 C 0.5498(6) 0.3268(3) 0.1781(4) 0.030(2) Uani 1 d DU .
H3 H 0.5615(6) 0.3541(3) 0.1468(4) 0.036 Uiso 1 calc R .
C4 C 0.5184(6) 0.3431(3) 0.2355(4) 0.035(2) Uani 1 d DU .
H4 H 0.5070(6) 0.3805(3) 0.2427(4) 0.041 Uiso 1 calc R .
C5 C 0.5041(7) 0.3040(3) 0.2820(4) 0.034(2) Uani 1 d DU .
H5 H 0.4830(7) 0.3142(3) 0.3221(4) 0.040 Uiso 1 calc R .
C6 C 0.5203(6) 0.2500(3) 0.2708(4) 0.027(2) Uani 1 d DU .
C11 C 0.6993(15) 0.1014(6) 0.4743(8) 0.023(4) Uiso 0.50 d PDU 1
H11 H 0.6301(15) 0.0853(6) 0.4494(8) 0.028 Uiso 0.50 calc PR 1
C12 C 0.6636(22) 0.1529(8) 0.4802(10) 0.086(8) Uiso 0.50 d PDU 1
H12A H 0.5977(22) 0.1571(8) 0.4381(10) 0.103 Uiso 0.50 calc PR 1
H12B H 0.7115(22) 0.1791(8) 0.4711(10) 0.103 Uiso 0.50 calc PR 1
C13 C 0.6469(16) 0.1714(6) 0.5493(9) 0.040(5) Uiso 0.50 d PDU 1
H13A H 0.6834(16) 0.2063(6) 0.5656(9) 0.048 Uiso 0.50 calc PR 1
H13B H 0.5733(16) 0.1787(6) 0.5364(9) 0.048 Uiso 0.50 calc PR 1
C14 C 0.6805(20) 0.1330(7) 0.6135(10) 0.072(7) Uiso 0.50 d PDU 1
H14A H 0.7487(20) 0.1449(7) 0.6476(10) 0.087 Uiso 0.50 calc PR 1
H14B H 0.6334(20) 0.1371(7) 0.6412(10) 0.087 Uiso 0.50 calc PR 1
C15 C 0.6867(14) 0.0785(5) 0.5997(8) 0.029(4) Uiso 0.50 d PDU 1
H15A H 0.6173(14) 0.0630(5) 0.5852(8) 0.035 Uiso 0.50 calc PR 1
H15B H 0.7289(14) 0.0610(5) 0.6473(8) 0.035 Uiso 0.50 calc PR 1
C16 C 0.7301(15) 0.0622(6) 0.5398(8) 0.022(5) Uiso 0.50 d PDU 1
H16A H 0.8053(15) 0.0609(6) 0.5626(8) 0.026 Uiso 0.50 calc PR 1
H16B H 0.7057(15) 0.0253(6) 0.5213(8) 0.026 Uiso 0.50 calc PR 1
C11' C 0.7272(17) 0.1098(6) 0.4810(9) 0.037(6) Uiso 0.50 d PDU 2
H11' H 0.6515(17) 0.1059(6) 0.4640(9) 0.044 Uiso 0.50 calc PR 2
C12' C 0.7328(11) 0.1645(5) 0.5001(6) 0.016(3) Uiso 0.50 d PDU 2
H12C H 0.6964(11) 0.1853(5) 0.4538(6) 0.019 Uiso 0.50 calc PR 2
H12D H 0.8053(11) 0.1754(5) 0.5171(6) 0.019 Uiso 0.50 calc PR 2
C13' C 0.6909(13) 0.1822(5) 0.5597(8) 0.027(4) Uiso 0.50 d PDU 2
H13C H 0.7143(13) 0.2197(5) 0.5763(8) 0.033 Uiso 0.50 calc PR 2
H13D H 0.6155(13) 0.1825(5) 0.5382(8) 0.033 Uiso 0.50 calc PR 2
C14' C 0.7263(15) 0.1442(6) 0.6260(8) 0.039(4) Uiso 0.50 d PDU 2
H14C H 0.7931(15) 0.1574(6) 0.6607(8) 0.047 Uiso 0.50 calc PR 2
H14D H 0.6777(15) 0.1472(6) 0.6527(8) 0.047 Uiso 0.50 calc PR 2
C15' C 0.7367(19) 0.0894(7) 0.6126(10) 0.063(6) Uiso 0.50 d PDU 2
H15C H 0.6740(19) 0.0712(7) 0.6130(10) 0.076 Uiso 0.50 calc PR 2
H15D H 0.7934(19) 0.0755(7) 0.6567(10) 0.076 Uiso 0.50 calc PR 2
C16' C 0.7549(17) 0.0690(6) 0.5452(9) 0.031(6) Uiso 0.50 d PDU 2
H16C H 0.7145(17) 0.0354(6) 0.5274(9) 0.037 Uiso 0.50 calc PR 2
H16D H 0.8278(17) 0.0593(6) 0.5596(9) 0.037 Uiso 0.50 calc PR 2
C21 C 0.7155(5) 0.0134(3) 0.3816(4) 0.024(2) Uani 1 d DU .
H21 H 0.7557(5) -0.0059(3) 0.4290(4) 0.029 Uiso 1 calc R .
C22 C 0.6024(6) 0.0024(3) 0.3646(5) 0.036(2) Uani 1 d DU .
H22A H 0.5840(6) 0.0142(3) 0.4076(5) 0.043 Uiso 1 calc R .
H22B H 0.5612(6) 0.0238(3) 0.3202(5) 0.043 Uiso 1 calc R .
C23 C 0.5779(7) -0.0579(3) 0.3497(5) 0.049(2) Uani 1 d DU .
H23A H 0.6139(7) -0.0789(3) 0.3958(5) 0.059 Uiso 1 calc R .
H23B H 0.5038(7) -0.0636(3) 0.3365(5) 0.059 Uiso 1 calc R .
C24 C 0.6093(7) -0.0788(3) 0.2866(5) 0.049(2) Uani 1 d DU .
H24A H 0.5950(7) -0.1183(3) 0.2798(5) 0.059 Uiso 1 calc R .
H24B H 0.5686(7) -0.0602(3) 0.2393(5) 0.059 Uiso 1 calc R .
C25 C 0.7201(6) -0.0689(3) 0.3028(5) 0.045(2) Uani 1 d DU .
H25A H 0.7375(6) -0.0808(3) 0.2593(5) 0.054 Uiso 1 calc R .
H25B H 0.7608(6) -0.0910(3) 0.3466(5) 0.054 Uiso 1 calc R .
C26 C 0.7481(6) -0.0083(3) 0.3190(4) 0.035(2) Uani 1 d DU .
H26A H 0.8226(6) -0.0039(3) 0.3333(4) 0.042 Uiso 1 calc R .
H26B H 0.7144(6) 0.0132(3) 0.2729(4) 0.042 Uiso 1 calc R .
C31 C 0.8799(5) 0.0953(3) 0.4146(4) 0.023(2) Uani 1 d DU .
H31 H 0.8946(5) 0.0747(3) 0.3744(4) 0.028 Uiso 1 calc R .
C32 C 0.9085(6) 0.1544(3) 0.4071(4) 0.033(2) Uani 1 d DU .
H32A H 0.8630(6) 0.1691(3) 0.3583(4) 0.039 Uiso 1 calc R .
H32B H 0.8988(6) 0.1764(3) 0.4474(4) 0.039 Uiso 1 calc R .
C33 C 1.0183(6) 0.1591(3) 0.4120(4) 0.032(2) Uani 1 d DU .
H33A H 1.0353(6) 0.1979(3) 0.4088(4) 0.038 Uiso 1 calc R .
H33B H 1.0268(6) 0.1397(3) 0.3693(4) 0.038 Uiso 1 calc R .
C34 C 1.0906(6) 0.1352(3) 0.4853(4) 0.033(2) Uani 1 d DU .
H34A H 1.1611(6) 0.1361(3) 0.4856(4) 0.040 Uiso 1 calc R .
H34B H 1.0883(6) 0.1575(3) 0.5278(4) 0.040 Uiso 1 calc R .
C35 C 1.0617(6) 0.0774(3) 0.4947(5) 0.037(2) Uani 1 d DU .
H35A H 1.1068(6) 0.0637(3) 0.5442(5) 0.045 Uiso 1 calc R .
H35B H 1.0727(6) 0.0543(3) 0.4557(5) 0.045 Uiso 1 calc R .
C36 C 0.9518(6) 0.0721(3) 0.4890(4) 0.034(2) Uani 1 d DU .
H36A H 0.9420(6) 0.0920(3) 0.5310(4) 0.041 Uiso 1 calc R .
H36B H 0.9354(6) 0.0333(3) 0.4928(4) 0.041 Uiso 1 calc R .
C41 C 0.1755(6) 0.1059(3) 0.1043(4) 0.033(2) Uani 1 d DU .
H41 H 0.1665(6) 0.0770(3) 0.0656(4) 0.039 Uiso 1 calc R .
C42 C 0.1845(6) 0.1588(3) 0.0665(5) 0.043(2) Uani 1 d DU .
H42A H 0.2465(6) 0.1578(3) 0.0534(5) 0.051 Uiso 1 calc R .
H42B H 0.1917(6) 0.1893(3) 0.1019(5) 0.051 Uiso 1 calc R .
C43 C 0.0918(7) 0.1687(4) -0.0042(5) 0.054(2) Uani 1 d DU .
H43A H 0.0887(7) 0.1404(4) -0.0418(5) 0.064 Uiso 1 calc R .
H43B H 0.0984(7) 0.2046(4) -0.0257(5) 0.064 Uiso 1 calc R .
C44 C -0.0063(7) 0.1674(4) 0.0132(5) 0.060(3) Uani 1 d DU .
H44A H -0.0067(7) 0.1985(4) 0.0460(5) 0.072 Uiso 1 calc R .
H44B H -0.0657(7) 0.1713(4) -0.0340(5) 0.072 Uiso 1 calc R .
C45 C -0.0150(6) 0.1155(4) 0.0509(5) 0.058(3) Uani 1 d DU .
H45A H -0.0227(6) 0.0849(4) 0.0155(5) 0.070 Uiso 1 calc R .
H45B H -0.0770(6) 0.1168(4) 0.0639(5) 0.070 Uiso 1 calc R .
C46 C 0.0775(6) 0.1048(4) 0.1220(5) 0.045(2) Uani 1 d DU .
H46A H 0.0704(6) 0.0689(4) 0.1430(5) 0.054 Uiso 1 calc R .
H46B H 0.0812(6) 0.1330(4) 0.1599(5) 0.054 Uiso 1 calc R .
C51 C 0.3061(7) 0.0129(3) 0.1786(5) 0.041(2) Uani 1 d DU .
H51 H 0.3648(7) 0.0024(3) 0.2246(5) 0.049 Uiso 1 calc R .
C52 C 0.3345(7) -0.0038(3) 0.1129(6) 0.049(2) Uani 1 d DU .
H52A H 0.3967(7) 0.0161(3) 0.1149(6) 0.059 Uiso 1 calc R .
H52B H 0.2789(7) 0.0066(3) 0.0659(6) 0.059 Uiso 1 calc R .
C53 C 0.3536(8) -0.0649(3) 0.1120(6) 0.060(3) Uani 1 d DU .
H53A H 0.3662(8) -0.0744(3) 0.0658(6) 0.072 Uiso 1 calc R .
H53B H 0.4152(8) -0.0746(3) 0.1554(6) 0.072 Uiso 1 calc R .
C54 C 0.2636(7) -0.0976(3) 0.1153(5) 0.049(2) Uani 1 d DU .
H54A H 0.2045(7) -0.0923(3) 0.0682(5) 0.058 Uiso 1 calc R .
H54B H 0.2812(7) -0.1368(3) 0.1197(5) 0.058 Uiso 1 calc R .
C55 C 0.2355(9) -0.0808(3) 0.1799(5) 0.062(3) Uani 1 d DU .
H55A H 0.2914(9) -0.0907(3) 0.2270(5) 0.075 Uiso 1 calc R .
H55B H 0.1738(9) -0.1010(3) 0.1783(5) 0.075 Uiso 1 calc R .
C56 C 0.2150(7) -0.0196(3) 0.1803(5) 0.048(2) Uani 1 d DU .
H56A H 0.1542(7) -0.0101(3) 0.1362(5) 0.057 Uiso 1 calc R .
H56B H 0.2007(7) -0.0102(3) 0.2260(5) 0.057 Uiso 1 calc R .
C61 C 0.2743(6) 0.1044(3) 0.2705(4) 0.032(2) Uani 1 d DU .
H61 H 0.2078(6) 0.0888(3) 0.2685(4) 0.039 Uiso 1 calc R .
C62 C 0.2710(7) 0.1660(4) 0.2794(5) 0.047(2) Uani 1 d DU .
H62A H 0.2131(7) 0.1812(4) 0.2372(5) 0.056 Uiso 1 calc R .
H62B H 0.3345(7) 0.1823(4) 0.2777(5) 0.056 Uiso 1 calc R .
C63 C 0.2591(8) 0.1813(4) 0.3536(5) 0.063(3) Uani 1 d DU .
H63A H 0.2591(8) 0.2215(4) 0.3584(5) 0.076 Uiso 1 calc R .
H63B H 0.1930(8) 0.1675(4) 0.3538(5) 0.076 Uiso 1 calc R .
C64 C 0.3453(9) 0.1574(5) 0.4193(5) 0.074(3) Uani 1 d DU .
H64A H 0.4109(9) 0.1735(5) 0.4215(5) 0.089 Uiso 1 calc R .
H64B H 0.3350(9) 0.1664(5) 0.4666(5) 0.089 Uiso 1 calc R .
C65 C 0.3489(9) 0.0962(5) 0.4113(5) 0.075(3) Uani 1 d DU .
H65A H 0.2859(9) 0.0800(5) 0.4141(5) 0.089 Uiso 1 calc R .
H65B H 0.4074(9) 0.0814(5) 0.4534(5) 0.089 Uiso 1 calc R .
C66 C 0.3593(6) 0.0798(3) 0.3374(4) 0.049(2) Uani 1 d DU .
H66A H 0.3569(6) 0.0396(3) 0.3330(4) 0.059 Uiso 1 calc R .
H66B H 0.4261(6) 0.0922(3) 0.3371(4) 0.059 Uiso 1 calc R .
C71 C 0.6472(6) 0.0979(3) 0.1095(4) 0.018(6) Uiso 0.50 d PRDU 1
C72 C 0.5923(6) 0.0550(3) 0.1240(4) 0.031(4) Uiso 0.50 d PRDU 1
H72 H 0.5367(6) 0.0619(3) 0.1399(4) 0.037 Uiso 0.50 calc PR 1
C73 C 0.6201(10) 0.0017(5) 0.1148(7) 0.030(4) Uiso 0.50 d PDU 1
H73 H 0.5814(10) -0.0275(5) 0.1235(7) 0.036 Uiso 0.50 calc PR 1
C74 C 0.6998(13) -0.0099(5) 0.0941(9) 0.023(4) Uiso 0.50 d PDU 1
C75 C 0.7537(11) 0.0324(5) 0.0788(9) 0.035(4) Uiso 0.50 d PDU 1
H75 H 0.8098(11) 0.0249(5) 0.0637(9) 0.042 Uiso 0.50 calc PR 1
C76 C 0.7264(10) 0.0862(5) 0.0853(9) 0.029(4) Uiso 0.50 d PDU 1
H76 H 0.7626(10) 0.1151(5) 0.0729(9) 0.034 Uiso 0.50 calc PR 1
C77 C 0.7312(14) -0.0692(5) 0.0871(10) 0.037(4) Uiso 0.50 d PDU 1
C71' C 0.6354(11) 0.0990(5) 0.1110(7) 0.013(6) Uiso 0.50 d PDU 2
C72' C 0.5538(9) 0.0645(5) 0.0807(7) 0.020(3) Uiso 0.50 d PDU 2
H72' H 0.4869(9) 0.0788(5) 0.0674(7) 0.024 Uiso 0.50 calc PR 2
C73' C 0.5654(10) 0.0097(5) 0.0687(8) 0.030(4) Uiso 0.50 d PDU 2
H73' H 0.5067(10) -0.0126(5) 0.0485(8) 0.036 Uiso 0.50 calc PR 2
C74' C 0.6597(12) -0.0127(5) 0.0855(9) 0.027(4) Uiso 0.50 d PDU 2
C75' C 0.7432(10) 0.0205(5) 0.1146(8) 0.028(4) Uiso 0.50 d PDU 2
H75' H 0.8094(10) 0.0052(5) 0.1273(8) 0.033 Uiso 0.50 calc PR 2
C76' C 0.7334(10) 0.0766(5) 0.1262(8) 0.025(3) Uiso 0.50 d PDU 2
H76' H 0.7921(10) 0.0991(5) 0.1440(8) 0.030 Uiso 0.50 calc PR 2
C77' C 0.6705(15) -0.0734(5) 0.0698(10) 0.043(5) Uiso 0.50 d PDU 2
C81 C 0.7357(5) 0.2036(3) 0.1393(4) 0.0207(15) Uani 1 d DU .
C82 C 0.8227(6) 0.1850(3) 0.1951(4) 0.029(2) Uani 1 d DU .
H82 H 0.8185(6) 0.1543(3) 0.2242(4) 0.035 Uiso 1 calc R .
C83 C 0.9162(6) 0.2103(3) 0.2097(4) 0.033(2) Uani 1 d DU .
H83 H 0.9749(6) 0.1963(3) 0.2481(4) 0.039 Uiso 1 calc R .
C84 C 0.9252(6) 0.2548(3) 0.1698(4) 0.029(2) Uani 1 d DU .
C85 C 0.8384(6) 0.2738(3) 0.1150(4) 0.034(2) Uani 1 d DU .
H85 H 0.8429(6) 0.3051(3) 0.0872(4) 0.040 Uiso 1 calc R .
C86 C 0.7453(6) 0.2491(3) 0.0992(4) 0.027(2) Uani 1 d DU .
H86 H 0.6871(6) 0.2633(3) 0.0605(4) 0.033 Uiso 1 calc R .
C87 C 1.0284(6) 0.2828(4) 0.1854(6) 0.047(2) Uani 1 d DU .
C91 C 0.5274(5) 0.1887(3) 0.0301(3) 0.0182(14) Uani 1 d DU .
C92 C 0.5498(6) 0.1803(3) -0.0337(4) 0.025(2) Uani 1 d DU .
H92 H 0.6169(6) 0.1699(3) -0.0291(4) 0.030 Uiso 1 calc R .
C93 C 0.4760(6) 0.1869(3) -0.1045(4) 0.030(2) Uani 1 d DU .
H93 H 0.4933(6) 0.1808(3) -0.1475(4) 0.036 Uiso 1 calc R .
C94 C 0.3785(6) 0.2020(3) -0.1133(4) 0.024(2) Uani 1 d DU .
C95 C 0.3555(5) 0.2115(3) -0.0493(3) 0.0209(15) Uani 1 d DU .
H95 H 0.2885(5) 0.2224(3) -0.0544(3) 0.025 Uiso 1 calc R .
C96 C 0.4282(5) 0.2053(3) 0.0213(4) 0.0199(15) Uani 1 d DU .
H96 H 0.4110(5) 0.2122(3) 0.0642(4) 0.024 Uiso 1 calc R .
C97 C 0.2945(6) 0.2068(3) -0.1893(4) 0.036(2) Uani 1 d DU .
H97A H 0.2657(26) 0.2436(7) -0.1954(12) 0.043 Uiso 1 calc R .
H97B H 0.2410(19) 0.1802(14) -0.1931(11) 0.043 Uiso 1 calc R .
H97C H 0.3225(10) 0.1998(20) -0.2286(4) 0.043 Uiso 1 calc R .
Cl Cl 0.0126(2) 0.01000(9) 0.28047(12) 0.0397(5) Uani 1 d U .
O1 O 0.1167(6) 0.0274(4) 0.3140(4) 0.076(2) Uani 1 d U .
O2 O -0.0004(5) -0.0196(3) 0.2132(4) 0.054(2) Uani 1 d U .
O3 O -0.0524(7) 0.0560(3) 0.2629(4) 0.073(2) Uani 1 d U .
O4 O -0.0116(5) -0.0242(3) 0.3327(3) 0.048(2) Uani 1 d U .

loop_
_atom_type_symbol
_atom_type_description
_atom_type_scat_dispersion_real
_atom_type_scat_dispersion_imag
_atom_type_scat_source
C C 0.0033 0.0016 'International Tables Vol C Tables 4.2.6.8 and 6.1.1.4'
H H 0.0000 0.0000 'International Tables Vol C Tables 4.2.6.8 and 6.1.1.4'
N N 0.0061 0.0033 'International Tables Vol C Tables 4.2.6.8 and 6.1.1.4'
O O 0.0106 0.0060 'International Tables Vol C Tables 4.2.6.8 and 6.1.1.4'
P P 0.1023 0.0942 'International Tables Vol C Tables 4.2.6.8 and 6.1.1.4'
Cl Cl 0.1484 0.1585 'International Tables Vol C Tables 4.2.6.8 and 6.1.1.4'
Au Au -2.0133 8.8022 'International Tables Vol C Tables 4.2.6.8 and 6.1.1.4'

loop_
_geom_angle_atom_site_label_1
_geom_angle_atom_site_label_2
_geom_angle_atom_site_label_3
_geom_angle
_geom_angle_site_symmetry_1
_geom_angle_site_symmetry_3
_geom_angle_publ_flag
C1 Au1 P1 179.1(2) . . y
C1 Au1 Au2 44.7(2) . . y
P1 Au1 Au2 135.23(5) . . y
C1 Au2 P2 172.6(2) . . y
C1 Au2 Au1 44.8(2) . . y
P2 Au2 Au1 133.48(5) . . y
C11' P1 C21 110.2(6) . . y
C11' P1 C31 103.7(7) . . y
C21 P1 C31 107.0(3) . . y
C21 P1 C11 101.1(6) . . y
C31 P1 C11 116.1(7) . . y
C11' P1 Au1 115.1(5) . . y
C21 P1 Au1 110.4(2) . . y
C31 P1 Au1 109.9(2) . . y
C11 P1 Au1 111.8(5) . . y
C61 P2 C51 108.2(4) . . y
C61 P2 C41 107.8(4) . . y
C51 P2 C41 106.2(4) . . y
C61 P2 Au2 108.0(3) . . y
C51 P2 Au2 111.6(3) . . y
C41 P2 Au2 114.9(2) . . y
C1 P3 C71' 109.0(5) . . y
C1 P3 C81 114.2(3) . . y
C71' P3 C81 107.0(5) . . y
C1 P3 C91 113.9(3) . . y
C71' P3 C91 102.6(5) . . y
C81 P3 C91 109.2(3) . . y
C1 P3 C71 112.9(3) . . y
C81 P3 C71 102.0(3) . . y
C91 P3 C71 103.4(3) . . y
C3 N C2 117.5(6) . . ?
C2 C1 P3 113.5(5) . . y
C2 C1 Au2 110.7(5) . . y
P3 C1 Au2 115.5(3) . . y
C2 C1 Au1 113.5(4) . . y
P3 C1 Au1 111.2(3) . . y
Au2 C1 Au1 90.4(3) . . y
N C2 C6 121.7(6) . . ?
N C2 C1 117.4(6) . . ?
C6 C2 C1 120.8(6) . . ?
N C3 C4 123.5(7) . . ?
C5 C4 C3 118.4(7) . . ?
C6 C5 C4 120.2(8) . . ?
C5 C6 C2 118.6(7) . . ?
C12 C11 C16 121.3(11) . . ?
C12 C11 P1 118.7(11) . . ?
C16 C11 P1 117.9(9) . . ?
C11 C12 C13 121.9(13) . . ?
C14 C13 C12 115.7(12) . . ?
C15 C14 C13 118.9(13) . . ?
C14 C15 C16 118.0(13) . . ?
C11 C16 C15 112.3(10) . . ?
C12' C11' C16' 116.9(12) . . ?
C12' C11' P1 121.7(11) . . ?
C16' C11' P1 116.2(10) . . ?
C11' C12' C13' 118.3(11) . . ?
C14' C13' C12' 110.6(10) . . ?
C15' C14' C13' 118.0(12) . . ?
C14' C15' C16' 123.3(13) . . ?
C15' C16' C11' 113.8(11) . . ?
C26 C21 C22 110.7(6) . . ?
C26 C21 P1 110.3(5) . . ?
C22 C21 P1 110.6(5) . . ?
C23 C22 C21 111.1(6) . . ?
C24 C23 C22 111.5(7) . . ?
C25 C24 C23 111.1(7) . . ?
C24 C25 C26 111.6(7) . . ?
C21 C26 C25 111.7(7) . . ?
C32 C31 C36 109.4(6) . . ?
C32 C31 P1 112.6(5) . . ?
C36 C31 P1 116.1(5) . . ?
C33 C32 C31 111.3(6) . . ?
C32 C33 C34 110.9(6) . . ?
C35 C34 C33 110.8(6) . . ?
C34 C35 C36 112.5(6) . . ?
C35 C36 C31 110.7(6) . . ?
C42 C41 C46 110.8(7) . . ?
C42 C41 P2 113.1(5) . . ?
C46 C41 P2 115.6(5) . . ?
C41 C42 C43 111.6(7) . . ?
C42 C43 C44 110.8(7) . . ?
C45 C44 C43 111.0(8) . . ?
C44 C45 C46 112.6(8) . . ?
C45 C46 C41 110.3(7) . . ?
C52 C51 C56 110.6(7) . . ?
C52 C51 P2 111.5(6) . . ?
C56 C51 P2 115.2(6) . . ?
C51 C52 C53 112.3(8) . . ?
C54 C53 C52 111.5(7) . . ?
C55 C54 C53 111.2(7) . . ?
C54 C55 C56 112.7(7) . . ?
C51 C56 C55 110.8(8) . . ?
C66 C61 C62 110.2(6) . . ?
C66 C61 P2 110.4(5) . . ?
C62 C61 P2 110.3(5) . . ?
C61 C62 C63 111.4(7) . . ?
C64 C63 C62 110.6(8) . . ?
C65 C64 C63 110.3(8) . . ?
C64 C65 C66 112.0(8) . . ?
C65 C66 C61 111.5(7) . . ?
C76 C71 C72 118.7(6) . . ?
C76 C71 P3 120.0(7) . . ?
C72 C71 P3 121.2(2) . . ?
C71 C72 C73 119.0(6) . . ?
C74 C73 C72 122.4(11) . . ?
C73 C74 C75 118.8(11) . . ?
C73 C74 C77 121.4(12) . . ?
C75 C74 C77 119.8(12) . . ?
C74 C75 C76 120.4(12) . . ?
C71 C76 C75 120.5(11) . . ?
C72' C71' C76' 116.7(10) . . ?
C72' C71' P3 120.4(10) . . ?
C76' C71' P3 122.6(10) . . ?
C71' C72' C73' 122.6(11) . . ?
C74' C73' C72' 121.1(12) . . ?
C73' C74' C75' 118.3(11) . . ?
C73' C74' C77' 120.0(13) . . ?
C75' C74' C77' 121.6(13) . . ?
C74' C75' C76' 121.7(12) . . ?
C75' C76' C71' 119.5(11) . . ?
C82 C81 C86 117.2(6) . . ?
C82 C81 P3 120.1(5) . . ?
C86 C81 P3 122.6(5) . . ?
C81 C82 C83 121.3(7) . . ?
C84 C83 C82 121.1(7) . . ?
C83 C84 C85 117.6(7) . . ?
C83 C84 C87 121.4(7) . . ?
C85 C84 C87 121.0(7) . . ?
C86 C85 C84 122.3(7) . . ?
C85 C86 C81 120.5(7) . . ?
C92 C91 C96 117.9(6) . . ?
C92 C91 P3 121.8(5) . . ?
C96 C91 P3 119.7(5) . . ?
C91 C92 C93 121.1(7) . . ?
C94 C93 C92 121.1(7) . . ?
C93 C94 C95 118.3(6) . . ?
C93 C94 C97 122.8(7) . . ?
C95 C94 C97 118.9(7) . . ?
C96 C95 C94 121.1(7) . . ?
C95 C96 C91 120.4(6) . . ?
O3 Cl O2 109.2(4) . . ?
O3 Cl O1 109.7(5) . . ?
O2 Cl O1 109.4(5) . . ?
O3 Cl O4 109.8(4) . . ?
O2 Cl O4 110.0(4) . . ?
O1 Cl O4 108.7(4) . . ?

loop_
_geom_bond_atom_site_label_1
_geom_bond_atom_site_label_2
_geom_bond_distance
_geom_bond_site_symmetry_2
_geom_bond_publ_flag
Au1 C1 2.099(7) . y
Au1 P1 2.276(2) . y
Au1 Au2 2.9757(9) . y
Au2 C1 2.094(7) . y
Au2 P2 2.279(2) . y
P1 C11' 1.824(14) . y
P1 C21 1.838(7) . y
P1 C31 1.839(7) . y
P1 C11 1.861(13) . y
P2 C61 1.835(7) . y
P2 C51 1.846(8) . y
P2 C41 1.848(8) . y
P3 C1 1.762(7) . y
P3 C71' 1.786(12) . y
P3 C81 1.806(7) . y
P3 C91 1.807(6) . y
P3 C71 1.859(7) . y
N C3 1.351(9) . ?
N C2 1.354(9) . ?
C1 C2 1.491(9) . y
C2 C6 1.410(10) . ?
C3 C4 1.380(11) . ?
C4 C5 1.371(11) . ?
C5 C6 1.373(11) . ?
C11 C12 1.38(2) . ?
C11 C16 1.514(14) . ?
C12 C13 1.49(2) . ?
C13 C14 1.48(2) . ?
C14 C15 1.37(2) . ?
C15 C16 1.530(15) . ?
C11' C12' 1.384(15) . ?
C11' C16' 1.52(2) . ?
C12' C13' 1.522(14) . ?
C13' C14' 1.509(15) . ?
C14' C15' 1.39(2) . ?
C15' C16' 1.49(2) . ?
C21 C26 1.522(9) . ?
C21 C22 1.528(9) . ?
C22 C23 1.523(10) . ?
C23 C24 1.513(11) . ?
C24 C25 1.496(11) . ?
C25 C26 1.542(10) . ?
C31 C32 1.526(9) . ?
C31 C36 1.529(9) . ?
C32 C33 1.515(10) . ?
C33 C34 1.523(9) . ?
C34 C35 1.505(9) . ?
C35 C36 1.514(10) . ?
C41 C42 1.514(10) . ?
C41 C46 1.530(10) . ?
C42 C43 1.523(10) . ?
C43 C44 1.529(12) . ?
C44 C45 1.491(12) . ?
C45 C46 1.530(10) . ?
C51 C52 1.504(11) . ?
C51 C56 1.521(10) . ?
C52 C53 1.526(10) . ?
C53 C54 1.518(11) . ?
C54 C55 1.484(11) . ?
C55 C56 1.530(11) . ?
C61 C66 1.527(9) . ?
C61 C62 1.525(10) . ?
C62 C63 1.531(10) . ?
C63 C64 1.518(12) . ?
C64 C65 1.513(13) . ?
C65 C66 1.524(10) . ?
C71 C76 1.381(13) . ?
C71 C72 1.39 . ?
C72 C73 1.393(12) . ?
C73 C74 1.35(2) . ?
C74 C75 1.38(2) . ?
C74 C77 1.541(14) . ?
C75 C76 1.393(15) . ?
C71' C72' 1.376(15) . ?
C71' C76' 1.41(2) . ?
C72' C73' 1.383(14) . ?
C73' C74' 1.36(2) . ?
C74' C75' 1.37(2) . ?
C74' C77' 1.539(15) . ?
C75' C76' 1.410(15) . ?
C81 C82 1.382(9) . ?
C81 C86 1.389(9) . ?
C82 C83 1.388(10) . ?
C83 C84 1.365(10) . ?
C84 C85 1.373(10) . ?
C84 C87 1.536(10) . ?
C85 C86 1.374(10) . ?
C91 C92 1.380(9) . ?
C91 C96 1.404(9) . ?
C92 C93 1.388(9) . ?
C93 C94 1.370(10) . ?
C94 C95 1.392(9) . ?
C94 C97 1.512(9) . ?
C95 C96 1.378(9) . ?
Cl O3 1.416(7) . ?
Cl O2 1.431(6) . ?
Cl O1 1.436(7) . ?
Cl O4 1.436(6) . ?
